data_1557525
loop_
_publ_author_name
'Yang, Zi-Ni'
'Su, Bao-Jun'
'Wang, Ya-Qi'
'Liao, Hai-Bing'
'Chen, Zhen-Feng'
'Liang, Dong'

_publ_section_title
;
 Isolation, Absolute Configuration, and Biological Activities of Chebulic
 Acid and Brevifolincarboxylic Acid Derivatives from Euphorbia hirta
;
_journal_name_full 'Journal of Natural Products'
_journal_paper_doi 10.1021/acs.jnatprod.9b00877
_journal_year 2020
_chemical_formula_moiety 'C18 H16 O10, H2 O'
_chemical_formula_sum 'C18 H18 O11'
_chemical_formula_weight 410.32
_space_group_crystal_system triclinic
_space_group_IT_number 2
_space_group_name_Hall '-P 1'
_space_group_name_H-M_alt 'P -1'
_atom_sites_solution_hydrogens mixed
_atom_sites_solution_primary direct
_audit_creation_date 2019-06-03
_audit_creation_method
;
Olex2 1.2
(compiled 2018.05.29 svn.r3508 for OlexSys, GUI svn.r5506)
;
_cell_angle_alpha 107.857(6)
_cell_angle_beta 90.985(5)
_cell_angle_gamma 111.419(5)
_cell_formula_units_Z 2
_cell_length_a 9.1273(5)
_cell_length_b 9.5041(6)
_cell_length_c 12.0575(9)
_cell_measurement_reflns_used 2459
_cell_measurement_temperature 200.00(10)
_cell_measurement_theta_max 28.1650
_cell_measurement_theta_min 2.4370
_cell_volume 916.90(12)
_computing_cell_refinement 'CrysAlisPro 1.171.38.43f (Rigaku OD, 2015)'
_computing_data_collection 'CrysAlisPro 1.171.38.43f (Rigaku OD, 2015)'
_computing_data_reduction 'CrysAlisPro 1.171.38.43f (Rigaku OD, 2015)'
_computing_molecular_graphics 'Olex2 (Dolomanov et al., 2009)'
_computing_publication_material 'Olex2 (Dolomanov et al., 2009)'
_computing_structure_refinement 'ShelXL (Sheldrick, 2015)'
_computing_structure_solution 'ShelXS (Sheldrick, 2008)'
_diffrn_ambient_environment N~2~
_diffrn_ambient_temperature 200.00(10)
_diffrn_detector 'CCD plate'
_diffrn_detector_area_resol_mean 5.2684
_diffrn_detector_type AtlasS2
_diffrn_measured_fraction_theta_full 0.999
_diffrn_measured_fraction_theta_max 0.999
_diffrn_measurement_details
;
List of Runs (angles in degrees, time in seconds):

  # Type    Start    End  Width  t~exp~   \w     \q     \k     \f   Frames
--------------------------------------------------------------------------
  1  \w    -35.00  62.00   1.00    3.50    --  -11.59  57.00 -90.00   97
  2  \w    -75.00  14.00   1.00    3.50    --  -11.59 -57.00 120.00   89
  3  \w    -16.00  74.00   1.00    3.50    --   11.74  57.00  60.00   90
;
_diffrn_measurement_device 'four-circle diffractometer'
_diffrn_measurement_device_type 'SuperNova, Dual, Cu at zero, AtlasS2'
_diffrn_measurement_method '\w scans'
_diffrn_orient_matrix_type 'CrysAlisPro convention (1999,Acta A55,543-557)'
_diffrn_orient_matrix_UB_11 0.0746090000
_diffrn_orient_matrix_UB_12 0.0314759000
_diffrn_orient_matrix_UB_13 0.0360055000
_diffrn_orient_matrix_UB_21 0.0392307000
_diffrn_orient_matrix_UB_22 0.0038376000
_diffrn_orient_matrix_UB_23 -0.0499154000
_diffrn_orient_matrix_UB_31 0.0037585000
_diffrn_orient_matrix_UB_32 0.0789951000
_diffrn_orient_matrix_UB_33 0.0107085000
_diffrn_radiation_monochromator mirror
_diffrn_radiation_probe x-ray
_diffrn_radiation_type MoK\a
_diffrn_radiation_wavelength 0.71073
_diffrn_reflns_av_R_equivalents 0.0235
_diffrn_reflns_av_unetI/netI 0.0440
_diffrn_reflns_Laue_measured_fraction_full 0.999
_diffrn_reflns_Laue_measured_fraction_max 0.999
_diffrn_reflns_limit_h_max 10
_diffrn_reflns_limit_h_min -10
_diffrn_reflns_limit_k_max 10
_diffrn_reflns_limit_k_min -11
_diffrn_reflns_limit_l_max 14
_diffrn_reflns_limit_l_min -12
_diffrn_reflns_number 5859
_diffrn_reflns_point_group_measured_fraction_full 0.999
_diffrn_reflns_point_group_measured_fraction_max 0.999
_diffrn_reflns_theta_full 25.000
_diffrn_reflns_theta_max 25.000
_diffrn_reflns_theta_min 2.423
_diffrn_source 'micro-focus sealed X-ray tube'
_diffrn_source_type 'SuperNova (Mo) X-ray Source'
_exptl_absorpt_coefficient_mu 0.126
_exptl_absorpt_correction_T_max 1.00000
_exptl_absorpt_correction_T_min 0.72402
_exptl_absorpt_correction_type multi-scan
_exptl_absorpt_process_details
;
CrysAlisPro 1.171.38.43f (Rigaku Oxford Diffraction, 2015)
Empirical absorption correction using spherical harmonics,
 implemented in SCALE3 ABSPACK scaling algorithm.
;
_exptl_crystal_colour colourless
_exptl_crystal_colour_primary colourless
_exptl_crystal_density_diffrn 1.486
_exptl_crystal_description block
_exptl_crystal_F_000 428
_exptl_crystal_size_max 0.12
_exptl_crystal_size_mid 0.1
_exptl_crystal_size_min 0.08
_refine_diff_density_max 0.502
_refine_diff_density_min -0.226
_refine_diff_density_rms 0.046
_refine_ls_extinction_method none
_refine_ls_goodness_of_fit_ref 1.042
_refine_ls_hydrogen_treatment mixed
_refine_ls_matrix_type full
_refine_ls_number_parameters 275
_refine_ls_number_reflns 3223
_refine_ls_number_restraints 0
_refine_ls_restrained_S_all 1.042
_refine_ls_R_factor_all 0.0612
_refine_ls_R_factor_gt 0.0467
_refine_ls_shift/su_max 0.000
_refine_ls_shift/su_mean 0.000
_refine_ls_structure_factor_coef Fsqd
_refine_ls_weighting_details 'w=1/[\s^2^(Fo^2^)+(0.0445P)^2^+0.4355P] where P=(Fo^2^+2Fc^2^)/3'
_refine_ls_weighting_scheme calc
_refine_ls_wR_factor_gt 0.1070
_refine_ls_wR_factor_ref 0.1160
_reflns_Friedel_coverage 0.000
_reflns_number_gt 2544
_reflns_number_total 3223
_reflns_threshold_expression 'I > 2\s(I)'
_cod_data_source_file np9b00877_si_004.cif
_cod_data_source_block 6t-5
_cod_original_cell_volume 916.91(11)
_cod_database_code 1557525
_shelx_shelxl_version_number 2018/3
_shelx_space_group_comment
;
The symmetry employed for this shelxl refinement is uniquely defined
by the following loop, which should always be used as a source of
symmetry information in preference to the above space-group names.
They are only intended as comments.
;
_shelx_estimated_absorpt_t_max 0.990
_shelx_estimated_absorpt_t_min 0.985
_reflns_odcompleteness_completeness 99.92
_reflns_odcompleteness_iscentric 1
_reflns_odcompleteness_theta 26.32
_olex2_refinement_description
;
1. Fixed Uiso
 At 1.2 times of:
  All C(H) groups, All C(H,H) groups
 At 1.5 times of:
  All C(H,H,H) groups, All O(H) groups
2.a Secondary CH2 refined with riding coordinates:
 C13(H13A,H13B), C3'(H3'A,H3'B), C1'(H1'A,H1'B)
2.b Aromatic/amide H refined with riding coordinates:
 C8(H8)
2.c Idealised Me refined as rotating group:
 C4'(H4'A,H4'B,H4'C), C2'(H2'A,H2'B,H2'C)
2.d Idealised tetrahedral OH refined as rotating group:
 O5(H5), O4(H4), O2(H2)
;
_olex2_submission_special_instructions 'No special instructions were received'
_oxdiff_exptl_absorpt_empirical_details
;
Empirical correction (ABSPACK) includes:
- Absorption correction using spherical harmonics
- Frame scaling
;
_oxdiff_exptl_absorpt_empirical_full_max 1.402
_oxdiff_exptl_absorpt_empirical_full_min 0.567

loop_
_space_group_symop_operation_xyz
'x, y, z'
'-x, -y, -z'

loop_
_atom_site_label
_atom_site_type_symbol
_atom_site_fract_x
_atom_site_fract_y
_atom_site_fract_z
_atom_site_U_iso_or_equiv
_atom_site_adp_type
_atom_site_occupancy
_atom_site_site_symmetry_order
_atom_site_calc_flag
_atom_site_refinement_flags_posn
_atom_site_refinement_flags_adp
_atom_site_refinement_flags_occupancy
_atom_site_disorder_assembly
_atom_site_disorder_group
O3 O 0.74847(15) 0.43471(16) 0.79304(13) 0.0246(4) Uani 1 1 d . . . . .
O5 O 0.97235(16) 0.99288(16) 0.86166(15) 0.0306(4) Uani 1 1 d . . . . .
H5 H 0.955343 1.074923 0.888547 0.046 Uiso 1 1 calc GR . . . .
O4 O 1.00367(16) 0.70926(17) 0.80124(15) 0.0306(4) Uani 1 1 d . . . . .
H4 H 1.059942 0.789766 0.787286 0.046 Uiso 1 1 calc GR . . . .
O1W O 0.93089(19) 1.26703(19) 0.93707(19) 0.0313(4) Uani 1 1 d . . . . .
O10 O 0.26977(17) 0.50841(19) 0.66908(14) 0.0363(4) Uani 1 1 d . . . . .
O6 O 0.64916(18) 0.18202(17) 0.78246(16) 0.0360(4) Uani 1 1 d . . . . .
O2 O 0.24027(17) 0.4695(2) 0.95155(14) 0.0365(4) Uani 1 1 d . . . . .
H2 H 0.145336 0.415818 0.927701 0.055 Uiso 1 1 calc GR . . . .
O1 O 0.33799(18) 0.78700(19) 0.93212(16) 0.0399(4) Uani 1 1 d . . . . .
O7 O 0.1907(2) -0.10822(18) 0.67969(15) 0.0421(5) Uani 1 1 d . . . . .
O8 O 0.3090(2) 0.08987(19) 0.60902(15) 0.0446(5) Uani 1 1 d . . . . .
O9 O 0.06788(18) 0.3472(2) 0.73140(16) 0.0453(5) Uani 1 1 d . . . . .
C10 C 0.5903(2) 0.5889(2) 0.84092(18) 0.0208(5) Uani 1 1 d . . . . .
C4 C 0.4543(2) 0.4520(2) 0.83757(18) 0.0214(5) Uani 1 1 d . . . . .
C5 C 0.7340(2) 0.5803(2) 0.81883(18) 0.0206(5) Uani 1 1 d . . . . .
C9 C 0.5678(2) 0.7319(2) 0.87090(19) 0.0215(5) Uani 1 1 d . . . . .
C7 C 0.8401(2) 0.8643(2) 0.85576(19) 0.0225(5) Uani 1 1 d . . . . .
C6 C 0.8617(2) 0.7172(2) 0.82334(19) 0.0224(5) Uani 1 1 d . . . . .
C11 C 0.4673(2) 0.3097(2) 0.81789(19) 0.0242(5) Uani 1 1 d . . . . .
C12 C 0.6225(2) 0.3020(2) 0.7978(2) 0.0256(5) Uani 1 1 d . . . . .
C8 C 0.6942(2) 0.8729(2) 0.87938(19) 0.0246(5) Uani 1 1 d . . . . .
H8 H 0.682069 0.970224 0.900218 0.030 Uiso 1 1 calc R . . . .
C14 C 0.2719(2) 0.0303(3) 0.6954(2) 0.0282(5) Uani 1 1 d . . . . .
C3 C 0.3166(2) 0.5064(3) 0.8597(2) 0.0258(5) Uani 1 1 d . . . . .
C15 C 0.2008(2) 0.4412(3) 0.7455(2) 0.0273(5) Uani 1 1 d . . . . .
C1 C 0.4025(2) 0.6964(3) 0.8929(2) 0.0264(5) Uani 1 1 d . . . . .
C13 C 0.3368(3) 0.1558(2) 0.8151(2) 0.0286(5) Uani 1 1 d . . . . .
H13A H 0.249975 0.180607 0.849144 0.034 Uiso 1 1 calc R . . . .
H13B H 0.376698 0.110706 0.864841 0.034 Uiso 1 1 calc R . . . .
C3' C 0.1697(3) 0.4786(3) 0.5629(2) 0.0434(6) Uani 1 1 d . . . . .
H3'A H 0.088132 0.521173 0.582441 0.052 Uiso 1 1 calc R . . . .
H3'B H 0.118280 0.364235 0.520647 0.052 Uiso 1 1 calc R . . . .
C1' C 0.2470(4) -0.0194(3) 0.4887(2) 0.0597(9) Uani 1 1 d . . . . .
H1'A H 0.317066 -0.074440 0.460685 0.072 Uiso 1 1 calc R . . . .
H1'B H 0.142815 -0.099331 0.486518 0.072 Uiso 1 1 calc R . . . .
C4' C 0.2742(4) 0.5598(4) 0.4899(3) 0.0605(8) Uani 1 1 d . . . . .
H4'A H 0.210825 0.550135 0.421495 0.091 Uiso 1 1 calc GR . . . .
H4'B H 0.348807 0.510646 0.465812 0.091 Uiso 1 1 calc GR . . . .
H4'C H 0.330837 0.671200 0.534940 0.091 Uiso 1 1 calc GR . . . .
C2' C 0.2353(5) 0.0691(4) 0.4141(3) 0.0861(12) Uani 1 1 d . . . . .
H2'A H 0.194713 -0.003135 0.334849 0.129 Uiso 1 1 calc GR . . . .
H2'B H 0.338686 0.147515 0.416070 0.129 Uiso 1 1 calc GR . . . .
H2'C H 0.164643 0.122137 0.441466 0.129 Uiso 1 1 calc GR . . . .
H1WA H 0.882(4) 1.277(4) 0.998(3) 0.078(12) Uiso 1 1 d . . . . .
H1WB H 0.876(4) 1.266(4) 0.884(3) 0.067(12) Uiso 1 1 d . . . . .

loop_
_atom_site_aniso_label
_atom_site_aniso_U_11
_atom_site_aniso_U_22
_atom_site_aniso_U_33
_atom_site_aniso_U_23
_atom_site_aniso_U_13
_atom_site_aniso_U_12
O3 0.0207(7) 0.0244(8) 0.0300(9) 0.0113(7) 0.0069(6) 0.0082(6)
O5 0.0213(7) 0.0224(8) 0.0448(11) 0.0121(8) 0.0100(7) 0.0041(6)
O4 0.0192(7) 0.0302(9) 0.0485(11) 0.0201(8) 0.0144(7) 0.0103(7)
O1W 0.0248(8) 0.0329(9) 0.0358(11) 0.0124(8) 0.0099(8) 0.0098(7)
O10 0.0303(8) 0.0468(10) 0.0274(10) 0.0172(8) -0.0038(7) 0.0064(8)
O6 0.0358(9) 0.0258(8) 0.0491(12) 0.0149(8) 0.0104(8) 0.0129(7)
O2 0.0227(8) 0.0526(11) 0.0293(10) 0.0180(8) 0.0063(7) 0.0057(8)
O1 0.0260(8) 0.0442(10) 0.0460(12) 0.0059(8) 0.0097(8) 0.0171(8)
O7 0.0524(10) 0.0223(9) 0.0387(11) 0.0068(7) 0.0160(9) 0.0025(8)
O8 0.0629(11) 0.0292(9) 0.0237(10) 0.0087(7) -0.0014(8) -0.0016(8)
O9 0.0228(9) 0.0579(11) 0.0415(12) 0.0185(9) -0.0033(8) -0.0007(8)
C10 0.0176(10) 0.0258(11) 0.0172(11) 0.0093(9) 0.0018(8) 0.0049(9)
C4 0.0177(10) 0.0274(11) 0.0152(11) 0.0068(9) 0.0005(8) 0.0047(9)
C5 0.0217(10) 0.0237(11) 0.0175(12) 0.0081(9) 0.0027(8) 0.0092(9)
C9 0.0193(10) 0.0256(11) 0.0185(12) 0.0073(9) 0.0025(8) 0.0077(9)
C7 0.0180(10) 0.0228(11) 0.0225(12) 0.0078(9) 0.0032(8) 0.0030(9)
C6 0.0169(10) 0.0293(11) 0.0219(12) 0.0116(9) 0.0044(8) 0.0073(9)
C11 0.0215(10) 0.0270(11) 0.0188(12) 0.0082(9) 0.0010(9) 0.0032(9)
C12 0.0269(11) 0.0252(12) 0.0227(12) 0.0099(9) 0.0033(9) 0.0063(10)
C8 0.0235(11) 0.0254(11) 0.0253(13) 0.0092(9) 0.0052(9) 0.0094(9)
C14 0.0259(11) 0.0282(13) 0.0288(14) 0.0108(10) 0.0061(10) 0.0074(10)
C3 0.0177(10) 0.0370(12) 0.0207(12) 0.0120(10) 0.0042(9) 0.0065(9)
C15 0.0205(11) 0.0349(12) 0.0266(13) 0.0105(10) 0.0029(9) 0.0110(10)
C1 0.0185(10) 0.0375(12) 0.0221(12) 0.0106(10) 0.0034(9) 0.0094(10)
C13 0.0277(11) 0.0282(12) 0.0252(13) 0.0112(10) 0.0038(9) 0.0038(10)
C3' 0.0464(15) 0.0593(17) 0.0276(15) 0.0148(13) -0.0063(12) 0.0244(13)
C1' 0.093(2) 0.0391(15) 0.0240(16) 0.0013(12) -0.0044(15) 0.0080(16)
C4' 0.078(2) 0.081(2) 0.0348(17) 0.0300(16) 0.0098(15) 0.0353(18)
C2' 0.152(4) 0.079(2) 0.035(2) 0.0090(17) -0.009(2) 0.063(3)

loop_
_atom_type_symbol
_atom_type_description
_atom_type_scat_dispersion_real
_atom_type_scat_dispersion_imag
_atom_type_scat_source
C C 0.0033 0.0016 'International Tables Vol C Tables 4.2.6.8 and 6.1.1.4'
H H 0.0000 0.0000 'International Tables Vol C Tables 4.2.6.8 and 6.1.1.4'
O O 0.0106 0.0060 'International Tables Vol C Tables 4.2.6.8 and 6.1.1.4'

loop_
_geom_angle_atom_site_label_1
_geom_angle_atom_site_label_2
_geom_angle_atom_site_label_3
_geom_angle
_geom_angle_site_symmetry_1
_geom_angle_site_symmetry_3
_geom_angle_publ_flag
C5 O3 C12 120.08(16) . . ?
C7 O5 H5 109.5 . . ?
C6 O4 H4 109.5 . . ?
H1WA O1W H1WB 108(3) . . ?
C15 O10 C3' 117.13(18) . . ?
C3 O2 H2 109.5 . . ?
C14 O8 C1' 117.67(19) . . ?
C5 C10 C4 122.19(19) . . ?
C5 C10 C9 122.59(18) . . ?
C9 C10 C4 115.20(18) . . ?
C10 C4 C3 106.96(17) . . ?
C11 C4 C10 119.65(18) . . ?
C11 C4 C3 133.39(18) . . ?
O3 C5 C6 121.19(17) . . ?
C10 C5 O3 119.26(17) . . ?
C10 C5 C6 119.55(18) . . ?
C10 C9 C1 107.34(17) . . ?
C8 C9 C10 119.60(18) . . ?
C8 C9 C1 133.0(2) . . ?
O5 C7 C6 114.16(17) . . ?
O5 C7 C8 123.67(18) . . ?
C8 C7 C6 122.16(18) . . ?
O4 C6 C5 119.78(18) . . ?
O4 C6 C7 122.08(17) . . ?
C5 C6 C7 118.09(18) . . ?
C4 C11 C12 117.98(18) . . ?
C4 C11 C13 126.17(19) . . ?
C12 C11 C13 115.84(19) . . ?
O3 C12 C11 120.52(18) . . ?
O6 C12 O3 115.70(18) . . ?
O6 C12 C11 123.76(19) . . ?
C9 C8 C7 117.96(19) . . ?
C9 C8 H8 121.0 . . ?
C7 C8 H8 121.0 . . ?
O7 C14 O8 123.6(2) . . ?
O7 C14 C13 123.8(2) . . ?
O8 C14 C13 112.60(18) . . ?
O2 C3 C4 113.46(18) . . ?
O2 C3 C15 112.10(17) . . ?
O2 C3 C1 110.00(18) . . ?
C4 C3 C15 110.02(18) . . ?
C4 C3 C1 102.56(15) . . ?
C15 C3 C1 108.17(17) . . ?
O10 C15 C3 109.95(17) . . ?
O9 C15 O10 126.3(2) . . ?
O9 C15 C3 123.8(2) . . ?
O1 C1 C9 129.3(2) . . ?
O1 C1 C3 123.36(18) . . ?
C9 C1 C3 107.25(18) . . ?
C11 C13 C14 115.64(19) . . ?
C11 C13 H13A 108.4 . . ?
C11 C13 H13B 108.4 . . ?
C14 C13 H13A 108.4 . . ?
C14 C13 H13B 108.4 . . ?
H13A C13 H13B 107.4 . . ?
O10 C3' H3'A 110.3 . . ?
O10 C3' H3'B 110.3 . . ?
O10 C3' C4' 107.0(2) . . ?
H3'A C3' H3'B 108.6 . . ?
C4' C3' H3'A 110.3 . . ?
C4' C3' H3'B 110.3 . . ?
O8 C1' H1'A 109.7 . . ?
O8 C1' H1'B 109.7 . . ?
H1'A C1' H1'B 108.2 . . ?
C2' C1' O8 109.6(2) . . ?
C2' C1' H1'A 109.7 . . ?
C2' C1' H1'B 109.7 . . ?
C3' C4' H4'A 109.5 . . ?
C3' C4' H4'B 109.5 . . ?
C3' C4' H4'C 109.5 . . ?
H4'A C4' H4'B 109.5 . . ?
H4'A C4' H4'C 109.5 . . ?
H4'B C4' H4'C 109.5 . . ?
C1' C2' H2'A 109.5 . . ?
C1' C2' H2'B 109.5 . . ?
C1' C2' H2'C 109.5 . . ?
H2'A C2' H2'B 109.5 . . ?
H2'A C2' H2'C 109.5 . . ?
H2'B C2' H2'C 109.5 . . ?

loop_
_geom_bond_atom_site_label_1
_geom_bond_atom_site_label_2
_geom_bond_distance
_geom_bond_site_symmetry_2
_geom_bond_publ_flag
O3 C5 1.378(2) . ?
O3 C12 1.380(2) . ?
O5 H5 0.8200 . ?
O5 C7 1.350(2) . ?
O4 H4 0.8200 . ?
O4 C6 1.351(2) . ?
O1W H1WA 0.86(4) . ?
O1W H1WB 0.80(3) . ?
O10 C15 1.319(3) . ?
O10 C3' 1.450(3) . ?
O6 C12 1.212(2) . ?
O2 H2 0.8200 . ?
O2 C3 1.386(3) . ?
O1 C1 1.201(3) . ?
O7 C14 1.203(3) . ?
O8 C14 1.325(3) . ?
O8 C1' 1.457(3) . ?
O9 C15 1.186(3) . ?
C10 C4 1.422(3) . ?
C10 C5 1.369(3) . ?
C10 C9 1.388(3) . ?
C4 C11 1.349(3) . ?
C4 C3 1.524(3) . ?
C5 C6 1.379(3) . ?
C9 C8 1.386(3) . ?
C9 C1 1.468(3) . ?
C7 C6 1.420(3) . ?
C7 C8 1.392(3) . ?
C11 C12 1.466(3) . ?
C11 C13 1.501(3) . ?
C8 H8 0.9300 . ?
C14 C13 1.501(3) . ?
C3 C15 1.531(3) . ?
C3 C1 1.595(3) . ?
C13 H13A 0.9700 . ?
C13 H13B 0.9700 . ?
C3' H3'A 0.9700 . ?
C3' H3'B 0.9700 . ?
C3' C4' 1.479(4) . ?
C1' H1'A 0.9700 . ?
C1' H1'B 0.9700 . ?
C1' C2' 1.433(4) . ?
C4' H4'A 0.9600 . ?
C4' H4'B 0.9600 . ?
C4' H4'C 0.9600 . ?
C2' H2'A 0.9600 . ?
C2' H2'B 0.9600 . ?
C2' H2'C 0.9600 . ?
